data_7038194
loop_
_publ_author_name
'Grubba, Rafa\/l'
'Zauliczny, Mateusz'
'Ponikiewski, \/Lukasz'
'Pikies, Jerzy'

_publ_section_title
;
 The reactivity of 1,1-dichloro-2,2-di-tert-butyldiphosphane towards
 lithiated metal carbonyls: a new entry to phosphanylphosphinidene dimers.
;
_journal_issue 12
_journal_name_full 'Dalton transactions (Cambridge, England : 2003)'
_journal_page_first 4961
_journal_page_last 4964
_journal_paper_doi 10.1039/c5dt04983k
_journal_volume 45
_journal_year 2016
_chemical_absolute_configuration unk
_chemical_formula_moiety 'C40 H66 Mo2 O4 P4, 0.5(C5 H12)'
_chemical_formula_sum 'C42.5 H72 Mo2 O4 P4'
_chemical_formula_weight 962.76
_chemical_name_systematic
;
 ?
;
_chemical_properties_physical 'Air-sensitive, Moisture-sensitive, Oxygen-sensitive'
_space_group_IT_number 154
_symmetry_cell_setting hexagonal
_symmetry_space_group_name_Hall 'P 32 2"'
_symmetry_space_group_name_H-M 'P 32 2 1'
_atom_sites_solution_hydrogens geom
_atom_sites_solution_primary direct
_atom_sites_solution_secondary difmap
_audit_creation_date 2014-05-28T12:07:41-00:00
_audit_creation_method 'WinGX routine CIF_UPDATE'
_audit_update_record
;
2015-12-04 deposited with the CCDC.
2016-01-19 downloaded from the CCDC.
;
_cell_angle_alpha 90
_cell_angle_beta 90
_cell_angle_gamma 120
_cell_formula_units_Z 3
_cell_length_a 21.3078(11)
_cell_length_b 21.3078(11)
_cell_length_c 8.7689(3)
_cell_measurement_reflns_used 10552
_cell_measurement_temperature 150(2)
_cell_measurement_theta_max 32.387
_cell_measurement_theta_min 3.185
_cell_volume 3447.9(3)
_computing_cell_refinement
;
        CrysAlisPro, Agilent Technologies,
        Version 1.171.36.32 (release 02-08-2013 CrysAlis171 .NET)
        (compiled Aug  2 2013,16:46:58)
;
_computing_data_collection
;
        CrysAlisPro, Agilent Technologies,
        Version 1.171.36.32 (release 02-08-2013 CrysAlis171 .NET)
        (compiled Aug  2 2013,16:46:58)
;
_computing_data_reduction
;
        CrysAlisPro, Agilent Technologies,
        Version 1.171.36.32 (release 02-08-2013 CrysAlis171 .NET)
        (compiled Aug  2 2013,16:46:58)
;
_computing_structure_refinement 'SHELXL-97 (Sheldrick, 2008)'
_diffrn_ambient_temperature 150(2)
_diffrn_detector_area_resol_mean 16.1399
_diffrn_measured_fraction_theta_full 0.998
_diffrn_measured_fraction_theta_max 0.998
_diffrn_measurement_device_type 'Xcalibur, Sapphire3, Gemini ultra'
_diffrn_measurement_method '\w scans'
_diffrn_orient_matrix_UB_11 -0.0237121
_diffrn_orient_matrix_UB_12 -0.0375257
_diffrn_orient_matrix_UB_13 -0.012371
_diffrn_orient_matrix_UB_21 -0.0289836
_diffrn_orient_matrix_UB_22 0.0066876
_diffrn_orient_matrix_UB_23 -0.0133241
_diffrn_orient_matrix_UB_31 0.0086186
_diffrn_orient_matrix_UB_32 0.0047536
_diffrn_orient_matrix_UB_33 -0.0788183
_diffrn_radiation_monochromator graphite
_diffrn_radiation_type MoK\a
_diffrn_radiation_wavelength 0.71073
_diffrn_reflns_av_R_equivalents 0.0255
_diffrn_reflns_av_unetI/netI 0.0234
_diffrn_reflns_limit_h_max 22
_diffrn_reflns_limit_h_min -26
_diffrn_reflns_limit_k_max 26
_diffrn_reflns_limit_k_min -26
_diffrn_reflns_limit_l_max 5
_diffrn_reflns_limit_l_min -10
_diffrn_reflns_number 15758
_diffrn_reflns_theta_full 26
_diffrn_reflns_theta_max 26
_diffrn_reflns_theta_min 2.92
_exptl_absorpt_coefficient_mu 0.723
_exptl_absorpt_correction_T_max 1
_exptl_absorpt_correction_T_min 0.89869
_exptl_absorpt_correction_type multi-scan
_exptl_absorpt_process_details
;
        CrysAlisPro, Agilent Technologies,
        Version 1.171.36.32 (release 02-08-2013 CrysAlis171 .NET)
        (compiled Aug  2 2013,16:46:58)
        Empirical absorption correction using spherical harmonics,
 implemented in SCALE3 ABSPACK scaling algorithm.
;
_exptl_crystal_colour red
_exptl_crystal_density_diffrn 1.391
_exptl_crystal_density_method 'not measured'
_exptl_crystal_description block
_exptl_crystal_F_000 1509
_exptl_crystal_recrystallization_method 'Re-crystallisation from solvent: pentane'
_exptl_crystal_size_max 0.24
_exptl_crystal_size_mid 0.22
_exptl_crystal_size_min 0.21
_refine_diff_density_max 0.281
_refine_diff_density_min -0.251
_refine_diff_density_rms 0.046
_refine_ls_abs_structure_details 'Flack H D (1983), Acta Cryst. A39, 876-881'
_refine_ls_abs_structure_Flack 0.30(2)
_refine_ls_extinction_method none
_refine_ls_goodness_of_fit_ref 1.107
_refine_ls_hydrogen_treatment mixed
_refine_ls_matrix_type full
_refine_ls_number_parameters 254
_refine_ls_number_reflns 4529
_refine_ls_number_restraints 8
_refine_ls_restrained_S_all 1.133
_refine_ls_R_factor_all 0.0213
_refine_ls_R_factor_gt 0.0205
_refine_ls_shift/su_max 0.008
_refine_ls_shift/su_mean 0
_refine_ls_structure_factor_coef Fsqd
_refine_ls_weighting_details 'calc w=1/[\s^2^(Fo^2^)+(0.0242P)^2^+0.7302P] where P=(Fo^2^+2Fc^2^)/3'
_refine_ls_weighting_scheme calc
_refine_ls_wR_factor_gt 0.0491
_refine_ls_wR_factor_ref 0.0495
_reflns_number_gt 4445
_reflns_number_total 4529
_reflns_threshold_expression >2\s(I)
_cod_data_source_file c5dt04983k2.cif
_cod_data_source_block zal1a
_cod_depositor_comments 'Adding full bibliography for 7038194--7038196.cif.'
_cod_original_sg_symbol_Hall '-P 32 2"'
_cod_original_formula_sum 'C42.50 H72 Mo2 O4 P4'
_cod_database_code 7038194

loop_
_symmetry_equiv_pos_as_xyz
'x, y, z'
'-y, x-y, z+2/3'
'-x+y, -x, z+1/3'
'y, x, -z'
'x-y, -y, -z+1/3'
'-x, -x+y, -z+2/3'

loop_
_atom_site_label
_atom_site_type_symbol
_atom_site_fract_x
_atom_site_fract_y
_atom_site_fract_z
_atom_site_U_iso_or_equiv
_atom_site_adp_type
_atom_site_occupancy
_atom_site_symmetry_multiplicity
_atom_site_calc_flag
_atom_site_refinement_flags
_atom_site_disorder_assembly
_atom_site_disorder_group
C6 C 0.06448(19) 0.66075(16) 0.1592(3) 0.0508(9) Uani 1 1 d . . .
H6A H 0.0166 0.629 0.2038 0.076 Uiso 1 1 calc R . .
H6B H 0.097 0.6421 0.1842 0.076 Uiso 1 1 calc R . .
H6C H 0.06 0.6621 0.0482 0.076 Uiso 1 1 calc R . .
C7 C 0.15661(18) 0.71733(17) 0.4607(3) 0.0428(8) Uani 1 1 d . . .
H7A H 0.1933 0.7487 0.5352 0.064 Uiso 1 1 calc R . .
H7B H 0.1752 0.6914 0.4005 0.064 Uiso 1 1 calc R . .
H7C H 0.1125 0.6823 0.5144 0.064 Uiso 1 1 calc R . .
C8 C 0.18631(14) 0.87698(14) 0.5271(2) 0.0295(5) Uani 1 1 d . . .
H8A H 0.1583 0.8521 0.6183 0.044 Uiso 1 1 calc R . .
H8B H 0.1894 0.9243 0.518 0.044 Uiso 1 1 calc R . .
H8C H 0.2352 0.8838 0.5354 0.044 Uiso 1 1 calc R . .
C9 C 0.10077(16) 0.91342(17) 0.2798(3) 0.0366(7) Uani 1 1 d . . .
H9A H 0.0867 0.9211 0.1782 0.055 Uiso 1 1 calc R . .
H9B H 0.1463 0.9564 0.3101 0.055 Uiso 1 1 calc R . .
H9C H 0.0627 0.9051 0.3533 0.055 Uiso 1 1 calc R . .
C10 C 0.02284(15) 0.7782(2) 0.0523(3) 0.0479(9) Uani 1 1 d . . .
H10A H 0.0258 0.7485 -0.0297 0.072 Uiso 1 1 calc R . .
H10B H 0.0344 0.8256 0.0114 0.072 Uiso 1 1 calc R . .
H10C H -0.0263 0.7539 0.0947 0.072 Uiso 1 1 calc R . .
C19 C 0.18678(14) 0.78453(13) -0.0477(3) 0.0237(5) Uani 1 1 d . . .
O1 O 0.17529(12) 0.75144(11) -0.15873(19) 0.0377(5) Uani 1 1 d . . .
C1 C 0.09511(14) 0.73641(14) 0.2231(3) 0.0317(6) Uani 1 1 d . . .
C2 C 0.13941(14) 0.76287(14) 0.3566(3) 0.0278(6) Uani 1 1 d . . .
C3 C 0.14961(13) 0.83226(13) 0.3887(2) 0.0239(5) Uani 1 1 d . . .
C4 C 0.11100(13) 0.84887(14) 0.2766(3) 0.0258(6) Uani 1 1 d . . .
C5 C 0.07653(13) 0.78842(17) 0.1766(3) 0.0321(6) Uani 1 1 d . . .
C11 C 0.35575(14) 0.81622(13) 0.2418(3) 0.0263(5) Uani 1 1 d . . .
C12 C 0.34259(16) 0.82947(15) 0.4061(3) 0.0319(6) Uani 1 1 d . . .
H12A H 0.3464 0.7947 0.473 0.048 Uiso 1 1 calc R . .
H12B H 0.294 0.8234 0.4153 0.048 Uiso 1 1 calc R . .
H12C H 0.3789 0.8789 0.4361 0.048 Uiso 1 1 calc R . .
C13 C 0.30871(16) 0.73503(14) 0.2048(3) 0.0319(6) Uani 1 1 d . . .
H13A H 0.3203 0.7257 0.1021 0.048 Uiso 1 1 calc R . .
H13B H 0.2574 0.721 0.2096 0.048 Uiso 1 1 calc R . .
H13C H 0.3185 0.7067 0.2792 0.048 Uiso 1 1 calc R . .
C14 C 0.43570(16) 0.83899(17) 0.2293(3) 0.0363(6) Uani 1 1 d . . .
H14A H 0.4654 0.8913 0.2463 0.054 Uiso 1 1 calc R . .
H14B H 0.4456 0.8271 0.1274 0.054 Uiso 1 1 calc R . .
H14C H 0.4476 0.8132 0.3063 0.054 Uiso 1 1 calc R . .
C15 C 0.37494(13) 0.88965(14) -0.0748(3) 0.0236(5) Uani 1 1 d . . .
C16 C 0.36945(16) 0.82119(15) -0.1437(3) 0.0327(6) Uani 1 1 d . . .
H16A H 0.3183 0.7842 -0.1555 0.049 Uiso 1 1 calc R . .
H16B H 0.3933 0.8029 -0.0762 0.049 Uiso 1 1 calc R . .
H16C H 0.3932 0.8326 -0.2437 0.049 Uiso 1 1 calc R . .
C17 C 0.45473(14) 0.94921(14) -0.0544(3) 0.0312(6) Uani 1 1 d . . .
H17A H 0.4794 0.9312 0.0116 0.047 Uiso 1 1 calc R . .
H17B H 0.4569 0.992 -0.0078 0.047 Uiso 1 1 calc R . .
H17C H 0.4786 0.9623 -0.1542 0.047 Uiso 1 1 calc R . .
C18 C 0.34016(13) 0.91809(15) -0.1868(2) 0.0253(5) Uani 1 1 d . . .
H18A H 0.3667 0.9304 -0.2835 0.038 Uiso 1 1 calc R . .
H18B H 0.3418 0.9614 -0.1443 0.038 Uiso 1 1 calc R . .
H18C H 0.2896 0.8807 -0.2045 0.038 Uiso 1 1 calc R . .
C20 C 0.19869(13) 0.90631(13) -0.0164(3) 0.0231(5) Uani 1 1 d . . .
O2 O 0.19193(11) 0.94117(11) -0.1094(2) 0.0358(5) Uani 1 1 d . . .
P1 P 0.31670(3) 0.94949(3) 0.23762(6) 0.01781(13) Uani 1 1 d . . .
P2 P 0.32419(3) 0.86692(3) 0.11354(7) 0.01779(12) Uani 1 1 d . . .
Mo1 Mo 0.199104(10) 0.841064(11) 0.13602(2) 0.01751(5) Uani 1 1 d . . .
C21 C 0.0881(12) 0.0511(13) 0.5404(19) 0.118(4) Uiso 0.25 1 d PD A -1
H21A H 0.1267 0.0579 0.4737 0.178 Uiso 0.25 1 d PR A -1
H21B H 0.1016 0.0954 0.5937 0.178 Uiso 0.25 1 d PR A -1
H21C H 0.0451 0.0374 0.4815 0.178 Uiso 0.25 1 d PR A -1
C22 C 0.0747(18) -0.008(2) 0.661(3) 0.118(4) Uiso 0.25 1 d PD A -1
H22A H 0.1182 0.0083 0.7255 0.142 Uiso 0.25 1 d PR A -1
H22B H 0.0631 -0.0538 0.6105 0.142 Uiso 0.25 1 d PR A -1
C23 C 0.0101(10) -0.0164(13) 0.7582(19) 0.118(4) Uiso 0.25 1 d PD A -1
H23A H 0.018 0.0311 0.7935 0.142 Uiso 0.25 1 d PR A -1
H23B H -0.0354 -0.0409 0.6986 0.142 Uiso 0.25 1 d PR A -1
C24 C 0.0070(12) -0.0642(15) 0.8945(17) 0.118(4) Uiso 0.25 1 d PD A -1
H24A H 0.0101 -0.1066 0.8589 0.142 Uiso 0.25 1 d PR A -1
H24B H 0.0475 -0.0357 0.9659 0.142 Uiso 0.25 1 d PR A -1
C25 C -0.0670(13) -0.0891(13) 0.973(3) 0.118(4) Uiso 0.25 1 d PD A -1
H25A H -0.0743 -0.1221 1.054 0.178 Uiso 0.25 1 d PR A -1
H25B H -0.1057 -0.1122 0.9001 0.178 Uiso 0.25 1 d PR A -1
H25C H -0.0664 -0.0469 1.0132 0.178 Uiso 0.25 1 d PR A -1

loop_
_atom_site_aniso_label
_atom_site_aniso_U_11
_atom_site_aniso_U_22
_atom_site_aniso_U_33
_atom_site_aniso_U_23
_atom_site_aniso_U_13
_atom_site_aniso_U_12
C6 0.047(2) 0.0301(16) 0.0430(16) -0.0098(13) 0.0193(15) -0.0050(14)
C7 0.055(2) 0.0327(15) 0.0359(15) 0.0124(12) 0.0164(13) 0.0179(14)
C8 0.0276(13) 0.0356(15) 0.0210(11) -0.0046(10) 0.0002(10) 0.0125(12)
C9 0.0331(16) 0.0489(19) 0.0363(15) -0.0017(13) 0.0025(12) 0.0268(15)
C10 0.0221(14) 0.073(2) 0.0327(15) -0.0146(15) -0.0043(11) 0.0121(15)
C19 0.0273(13) 0.0224(12) 0.0198(11) 0.0027(10) 0.0008(9) 0.0112(11)
O1 0.0547(13) 0.0310(11) 0.0228(9) -0.0066(8) -0.0025(8) 0.0181(10)
C1 0.0239(14) 0.0277(14) 0.0270(13) -0.0044(11) 0.0120(11) 0.0005(11)
C2 0.0279(14) 0.0281(13) 0.0210(11) 0.0019(10) 0.0114(10) 0.0091(11)
C3 0.0188(12) 0.0291(13) 0.0183(10) -0.0006(9) 0.0034(9) 0.0079(10)
C4 0.0169(12) 0.0340(15) 0.0235(12) -0.0038(10) 0.0044(9) 0.0104(11)
C5 0.0150(12) 0.0456(17) 0.0218(11) -0.0075(11) 0.0021(9) 0.0048(12)
C11 0.0299(14) 0.0236(13) 0.0282(12) 0.0000(10) -0.0073(11) 0.0155(11)
C12 0.0417(16) 0.0312(14) 0.0237(12) 0.0040(11) -0.0070(11) 0.0189(13)
C13 0.0421(17) 0.0239(13) 0.0352(14) -0.0005(12) -0.0087(13) 0.0206(12)
C14 0.0333(16) 0.0396(17) 0.0436(16) 0.0022(13) -0.0110(13) 0.0239(14)
C15 0.0236(13) 0.0291(13) 0.0230(11) -0.0010(10) 0.0034(10) 0.0169(11)
C16 0.0382(16) 0.0395(16) 0.0302(13) -0.0066(12) 0.0027(11) 0.0267(14)
C17 0.0226(14) 0.0376(15) 0.0351(13) 0.0019(11) 0.0053(11) 0.0163(13)
C18 0.0321(13) 0.0311(14) 0.0148(10) 0.0023(10) 0.0037(9) 0.0174(12)
C20 0.0205(12) 0.0272(13) 0.0236(11) -0.0054(10) -0.0027(10) 0.0135(11)
O2 0.0480(13) 0.0397(11) 0.0299(9) 0.0014(9) -0.0060(8) 0.0295(10)
P1 0.0182(3) 0.0184(3) 0.0163(3) -0.0012(2) -0.0004(2) 0.0087(2)
P2 0.0185(3) 0.0198(3) 0.0167(3) -0.0010(2) -0.0014(2) 0.0107(2)
Mo1 0.01601(10) 0.01980(11) 0.01483(8) -0.00164(8) -0.00021(7) 0.00754(9)

loop_
_atom_type_symbol
_atom_type_description
_atom_type_scat_dispersion_real
_atom_type_scat_dispersion_imag
_atom_type_scat_source
C C 0.0033 0.0016 'International Tables Vol C Tables 4.2.6.8 and 6.1.1.4'
H H 0 0 'International Tables Vol C Tables 4.2.6.8 and 6.1.1.4'
O O 0.0106 0.006 'International Tables Vol C Tables 4.2.6.8 and 6.1.1.4'
P P 0.1023 0.0942 'International Tables Vol C Tables 4.2.6.8 and 6.1.1.4'
Mo Mo -1.6832 0.6857 'International Tables Vol C Tables 4.2.6.8 and 6.1.1.4'

loop_
_geom_angle_atom_site_label_1
_geom_angle_atom_site_label_2
_geom_angle_atom_site_label_3
_geom_angle
_geom_angle_site_symmetry_1
_geom_angle_site_symmetry_3
C1 C6 H6A 109.5 . .
C1 C6 H6B 109.5 . .
H6A C6 H6B 109.5 . .
C1 C6 H6C 109.5 . .
H6A C6 H6C 109.5 . .
H6B C6 H6C 109.5 . .
C2 C7 H7A 109.5 . .
C2 C7 H7B 109.5 . .
H7A C7 H7B 109.5 . .
C2 C7 H7C 109.5 . .
H7A C7 H7C 109.5 . .
H7B C7 H7C 109.5 . .
C3 C8 H8A 109.5 . .
C3 C8 H8B 109.5 . .
H8A C8 H8B 109.5 . .
C3 C8 H8C 109.5 . .
H8A C8 H8C 109.5 . .
H8B C8 H8C 109.5 . .
C4 C9 H9A 109.5 . .
C4 C9 H9B 109.5 . .
H9A C9 H9B 109.5 . .
C4 C9 H9C 109.5 . .
H9A C9 H9C 109.5 . .
H9B C9 H9C 109.5 . .
C5 C10 H10A 109.5 . .
C5 C10 H10B 109.5 . .
H10A C10 H10B 109.5 . .
C5 C10 H10C 109.5 . .
H10A C10 H10C 109.5 . .
H10B C10 H10C 109.5 . .
O1 C19 Mo1 175.2(2) . .
C5 C1 C2 108.4(2) . .
C5 C1 C6 126.1(3) . .
C2 C1 C6 124.9(3) . .
C5 C1 Mo1 70.28(14) . .
C2 C1 Mo1 76.62(14) . .
C6 C1 Mo1 126.19(18) . .
C3 C2 C1 107.6(2) . .
C3 C2 C7 126.5(2) . .
C1 C2 C7 124.6(2) . .
C3 C2 Mo1 71.94(13) . .
C1 C2 Mo1 68.81(13) . .
C7 C2 Mo1 134.89(19) . .
C2 C3 C4 108.3(2) . .
C2 C3 C8 125.9(2) . .
C4 C3 C8 125.4(2) . .
C2 C3 Mo1 74.41(13) . .
C4 C3 Mo1 68.58(12) . .
C8 C3 Mo1 128.54(16) . .
C5 C4 C3 107.4(2) . .
C5 C4 C9 126.7(2) . .
C3 C4 C9 125.3(2) . .
C5 C4 Mo1 71.20(13) . .
C3 C4 Mo1 76.25(14) . .
C9 C4 Mo1 124.80(18) . .
C1 C5 C4 108.2(2) . .
C1 C5 C10 125.7(3) . .
C4 C5 C10 125.8(3) . .
C1 C5 Mo1 74.41(15) . .
C4 C5 Mo1 72.95(14) . .
C10 C5 Mo1 123.43(17) . .
C12 C11 C14 106.8(2) . .
C12 C11 C13 109.3(2) . .
C14 C11 C13 109.8(2) . .
C12 C11 P2 107.73(17) . .
C14 C11 P2 115.70(18) . .
C13 C11 P2 107.33(16) . .
C11 C12 H12A 109.5 . .
C11 C12 H12B 109.5 . .
H12A C12 H12B 109.5 . .
C11 C12 H12C 109.5 . .
H12A C12 H12C 109.5 . .
H12B C12 H12C 109.5 . .
C11 C13 H13A 109.5 . .
C11 C13 H13B 109.5 . .
H13A C13 H13B 109.5 . .
C11 C13 H13C 109.5 . .
H13A C13 H13C 109.5 . .
H13B C13 H13C 109.5 . .
C11 C14 H14A 109.5 . .
C11 C14 H14B 109.5 . .
H14A C14 H14B 109.5 . .
C11 C14 H14C 109.5 . .
H14A C14 H14C 109.5 . .
H14B C14 H14C 109.5 . .
C18 C15 C16 107.7(2) . .
C18 C15 C17 107.6(2) . .
C16 C15 C17 111.0(2) . .
C18 C15 P2 109.47(16) . .
C16 C15 P2 109.79(17) . .
C17 C15 P2 111.25(16) . .
C15 C16 H16A 109.5 . .
C15 C16 H16B 109.5 . .
H16A C16 H16B 109.5 . .
C15 C16 H16C 109.5 . .
H16A C16 H16C 109.5 . .
H16B C16 H16C 109.5 . .
C15 C17 H17A 109.5 . .
C15 C17 H17B 109.5 . .
H17A C17 H17B 109.5 . .
C15 C17 H17C 109.5 . .
H17A C17 H17C 109.5 . .
H17B C17 H17C 109.5 . .
C15 C18 H18A 109.5 . .
C15 C18 H18B 109.5 . .
H18A C18 H18B 109.5 . .
C15 C18 H18C 109.5 . .
H18A C18 H18C 109.5 . .
H18B C18 H18C 109.5 . .
O2 C20 Mo1 173.9(2) . .
P2 P1 P1 108.04(4) . 5_675
P2 P1 Mo1 61.67(2) . .
P1 P1 Mo1 117.03(3) 5_675 .
C15 P2 C11 109.95(11) . .
C15 P2 P1 119.94(8) . .
C11 P2 P1 111.06(8) . .
C15 P2 Mo1 123.03(8) . .
C11 P2 Mo1 118.69(8) . .
P1 P2 Mo1 67.88(2) . .
C20 Mo1 C19 79.93(10) . .
C20 Mo1 C5 92.61(11) . .
C19 Mo1 C5 93.29(10) . .
C20 Mo1 C4 91.20(10) . .
C19 Mo1 C4 128.29(10) . .
C5 Mo1 C4 35.85(9) . .
C20 Mo1 C1 124.49(11) . .
C19 Mo1 C1 84.87(10) . .
C5 Mo1 C1 35.31(11) . .
C4 Mo1 C1 58.84(9) . .
C20 Mo1 C3 122.05(9) . .
C19 Mo1 C3 142.17(9) . .
C5 Mo1 C3 58.35(8) . .
C4 Mo1 C3 35.17(8) . .
C1 Mo1 C3 57.42(8) . .
C20 Mo1 P2 100.30(8) . .
C19 Mo1 P2 82.38(8) . .
C5 Mo1 P2 165.40(8) . .
C4 Mo1 P2 148.94(6) . .
C1 Mo1 P2 130.12(8) . .
C3 Mo1 P2 118.35(6) . .
C20 Mo1 C2 147.90(10) . .
C19 Mo1 C2 111.60(9) . .
C5 Mo1 C2 57.94(9) . .
C4 Mo1 C2 57.75(9) . .
C1 Mo1 C2 34.57(9) . .
C3 Mo1 C2 33.65(8) . .
P2 Mo1 C2 110.69(6) . .
C20 Mo1 P1 86.92(7) . .
C19 Mo1 P1 127.65(8) . .
C5 Mo1 P1 138.05(7) . .
C4 Mo1 P1 102.20(6) . .
C1 Mo1 P1 140.55(7) . .
C3 Mo1 P1 86.76(6) . .
P2 Mo1 P1 50.44(2) . .
C2 Mo1 P1 106.16(6) . .
C22 C21 H21A 109.6 . .
C22 C21 H21B 107.8 . .
H21A C21 H21B 109.5 . .
C22 C21 H21C 111.1 . .
H21A C21 H21C 109.5 . .
H21B C21 H21C 109.5 . .
C21 C22 C23 105.47(18) . .
C21 C22 H22A 110.6 . .
C23 C22 H22A 110.3 . .
C21 C22 H22B 110.6 . .
C23 C22 H22B 111.1 . .
H22A C22 H22B 108.8 . .
C24 C23 C22 104.43(19) . .
C24 C23 H23A 111.1 . .
C22 C23 H23A 111.3 . .
C24 C23 H23B 110.6 . .
C22 C23 H23B 110.5 . .
H23A C23 H23B 108.9 . .
C25 C24 C23 105.57(18) . .
C25 C24 H24A 110.4 . .
C23 C24 H24A 110.8 . .
C25 C24 H24B 110.9 . .
C23 C24 H24B 110.3 . .
H24A C24 H24B 108.8 . .
C24 C25 H25A 110 . .
C24 C25 H25B 110.4 . .
H25A C25 H25B 109.5 . .
C24 C25 H25C 108 . .
H25A C25 H25C 109.5 . .
H25B C25 H25C 109.5 . .

loop_
_geom_bond_atom_site_label_1
_geom_bond_atom_site_label_2
_geom_bond_distance
_geom_bond_site_symmetry_2
C6 C1 1.512(4) .
C6 H6A 0.98 .
C6 H6B 0.98 .
C6 H6C 0.98 .
C7 C2 1.505(4) .
C7 H7A 0.98 .
C7 H7B 0.98 .
C7 H7C 0.98 .
C8 C3 1.499(3) .
C8 H8A 0.98 .
C8 H8B 0.98 .
C8 H8C 0.98 .
C9 C4 1.497(4) .
C9 H9A 0.98 .
C9 H9B 0.98 .
C9 H9C 0.98 .
C10 C5 1.515(4) .
C10 H10A 0.98 .
C10 H10B 0.98 .
C10 H10C 0.98 .
C19 O1 1.154(3) .
C19 Mo1 1.949(2) .
C1 C5 1.411(4) .
C1 C2 1.430(4) .
C1 Mo1 2.351(2) .
C2 C3 1.411(4) .
C2 Mo1 2.453(2) .
C3 C4 1.435(3) .
C3 Mo1 2.421(2) .
C4 C5 1.421(4) .
C4 Mo1 2.320(2) .
C5 Mo1 2.297(2) .
C11 C12 1.522(4) .
C11 C14 1.524(4) .
C11 C13 1.539(3) .
C11 P2 1.900(2) .
C12 H12A 0.98 .
C12 H12B 0.98 .
C12 H12C 0.98 .
C13 H13A 0.98 .
C13 H13B 0.98 .
C13 H13C 0.98 .
C14 H14A 0.98 .
C14 H14B 0.98 .
C14 H14C 0.98 .
C15 C18 1.527(3) .
C15 C16 1.529(3) .
C15 C17 1.541(4) .
C15 P2 1.899(2) .
C16 H16A 0.98 .
C16 H16B 0.98 .
C16 H16C 0.98 .
C17 H17A 0.98 .
C17 H17B 0.98 .
C17 H17C 0.98 .
C18 H18A 0.98 .
C18 H18B 0.98 .
C18 H18C 0.98 .
C20 O2 1.159(3) .
C20 Mo1 1.932(2) .
P1 P2 2.1414(9) .
P1 P1 2.2413(12) 5_675
P1 Mo1 2.5731(6) .
P2 Mo1 2.4450(6) .
C21 C22 1.550(2) .
C21 H21A 0.96 .
C21 H21B 0.96 .
C21 H21C 0.96 .
C22 C23 1.550(2) .
C22 H22A 0.99 .
C22 H22B 0.99 .
C23 C24 1.549(2) .
C23 H23A 0.99 .
C23 H23B 0.99 .
C24 C25 1.549(2) .
C24 H24A 0.99 .
C24 H24B 0.99 .
C25 H25A 0.96 .
C25 H25B 0.96 .
C25 H25C 0.96 .

loop_
_geom_torsion_atom_site_label_1
_geom_torsion_atom_site_label_2
_geom_torsion_atom_site_label_3
_geom_torsion_atom_site_label_4
_geom_torsion
_geom_torsion_site_symmetry_1
C5 C1 C2 C3 -1.7(3) .
C6 C1 C2 C3 -173.1(2) .
Mo1 C1 C2 C3 61.86(17) .
C5 C1 C2 C7 165.7(2) .
C6 C1 C2 C7 -5.7(4) .
Mo1 C1 C2 C7 -130.7(2) .
C5 C1 C2 Mo1 -63.59(17) .
C6 C1 C2 Mo1 125.0(3) .
C1 C2 C3 C4 0.7(3) .
C7 C2 C3 C4 -166.5(2) .
Mo1 C2 C3 C4 60.54(16) .
C1 C2 C3 C8 173.5(2) .
C7 C2 C3 C8 6.4(4) .
Mo1 C2 C3 C8 -126.6(2) .
C1 C2 C3 Mo1 -59.86(16) .
C7 C2 C3 Mo1 133.0(3) .
C2 C3 C4 C5 0.6(3) .
C8 C3 C4 C5 -172.3(2) .
Mo1 C3 C4 C5 64.88(16) .
C2 C3 C4 C9 172.6(2) .
C8 C3 C4 C9 -0.3(4) .
Mo1 C3 C4 C9 -123.2(3) .
C2 C3 C4 Mo1 -64.27(17) .
C8 C3 C4 Mo1 122.8(2) .
C2 C1 C5 C4 2.1(3) .
C6 C1 C5 C4 173.4(2) .
Mo1 C1 C5 C4 -65.65(17) .
C2 C1 C5 C10 -172.0(2) .
C6 C1 C5 C10 -0.7(4) .
Mo1 C1 C5 C10 120.2(2) .
C2 C1 C5 Mo1 67.76(17) .
C6 C1 C5 Mo1 -121.0(3) .
C3 C4 C5 C1 -1.7(3) .
C9 C4 C5 C1 -173.5(2) .
Mo1 C4 C5 C1 66.61(17) .
C3 C4 C5 C10 172.4(2) .
C9 C4 C5 C10 0.6(4) .
Mo1 C4 C5 C10 -119.3(3) .
C3 C4 C5 Mo1 -68.29(16) .
C9 C4 C5 Mo1 119.9(3) .
C18 C15 P2 C11 170.03(17) .
C16 C15 P2 C11 52.0(2) .
C17 C15 P2 C11 -71.2(2) .
C18 C15 P2 P1 -59.40(19) .
C16 C15 P2 P1 -177.39(14) .
C17 C15 P2 P1 59.37(19) .
C18 C15 P2 Mo1 22.3(2) .
C16 C15 P2 Mo1 -95.66(17) .
C17 C15 P2 Mo1 141.10(15) .
C12 C11 P2 C15 154.29(18) .
C14 C11 P2 C15 34.9(2) .
C13 C11 P2 C15 -88.07(19) .
C12 C11 P2 P1 19.1(2) .
C14 C11 P2 P1 -100.25(19) .
C13 C11 P2 P1 136.79(16) .
C12 C11 P2 Mo1 -56.42(19) .
C14 C11 P2 Mo1 -175.82(16) .
C13 C11 P2 Mo1 61.22(19) .
P1 P1 P2 C15 4.86(10) 5_675
Mo1 P1 P2 C15 116.42(9) .
P1 P1 P2 C11 134.94(9) 5_675
Mo1 P1 P2 C11 -113.50(9) .
P1 P1 P2 Mo1 -111.56(2) 5_675
C1 C5 Mo1 C20 156.39(15) .
C4 C5 Mo1 C20 -88.44(16) .
C10 C5 Mo1 C20 33.6(3) .
C1 C5 Mo1 C19 76.33(15) .
C4 C5 Mo1 C19 -168.50(16) .
C10 C5 Mo1 C19 -46.5(3) .
C1 C5 Mo1 C4 -115.2(2) .
C10 C5 Mo1 C4 122.0(4) .
C4 C5 Mo1 C1 115.2(2) .
C10 C5 Mo1 C1 -122.8(3) .
C1 C5 Mo1 C3 -77.03(15) .
C4 C5 Mo1 C3 38.13(14) .
C10 C5 Mo1 C3 160.2(3) .
C1 C5 Mo1 P2 4.2(3) .
C4 C5 Mo1 P2 119.3(3) .
C10 C5 Mo1 P2 -118.7(3) .
C1 C5 Mo1 C2 -37.18(14) .
C4 C5 Mo1 C2 77.98(16) .
C10 C5 Mo1 C2 -160.0(3) .
C1 C5 Mo1 P1 -115.32(15) .
C4 C5 Mo1 P1 -0.2(2) .
C10 C5 Mo1 P1 121.9(2) .
C5 C4 Mo1 C20 92.79(17) .
C3 C4 Mo1 C20 -153.08(15) .
C9 C4 Mo1 C20 -29.4(2) .
C5 C4 Mo1 C19 14.7(2) .
C3 C4 Mo1 C19 128.81(15) .
C9 C4 Mo1 C19 -107.5(2) .
C3 C4 Mo1 C5 114.1(2) .
C9 C4 Mo1 C5 -122.2(3) .
C5 C4 Mo1 C1 -37.69(16) .
C3 C4 Mo1 C1 76.44(15) .
C9 C4 Mo1 C1 -159.8(2) .
C5 C4 Mo1 C3 -114.1(2) .
C9 C4 Mo1 C3 123.7(3) .
C5 C4 Mo1 P2 -154.79(14) .
C3 C4 Mo1 P2 -40.7(2) .
C9 C4 Mo1 P2 83.1(2) .
C5 C4 Mo1 C2 -78.55(17) .
C3 C4 Mo1 C2 35.58(14) .
C9 C4 Mo1 C2 159.3(2) .
C5 C4 Mo1 P1 179.89(15) .
C3 C4 Mo1 P1 -65.98(14) .
C9 C4 Mo1 P1 57.7(2) .
C5 C1 Mo1 C20 -29.04(18) .
C2 C1 Mo1 C20 -144.52(15) .
C6 C1 Mo1 C20 91.8(3) .
C5 C1 Mo1 C19 -103.10(15) .
C2 C1 Mo1 C19 141.42(17) .
C6 C1 Mo1 C19 17.8(3) .
C2 C1 Mo1 C5 -115.5(2) .
C6 C1 Mo1 C5 120.9(3) .
C5 C1 Mo1 C4 38.28(14) .
C2 C1 Mo1 C4 -77.20(15) .
C6 C1 Mo1 C4 159.2(3) .
C5 C1 Mo1 C3 79.93(15) .
C2 C1 Mo1 C3 -35.56(14) .
C6 C1 Mo1 C3 -159.2(3) .
C5 C1 Mo1 P2 -178.63(11) .
C2 C1 Mo1 P2 65.88(16) .
C6 C1 Mo1 P2 -57.7(3) .
C5 C1 Mo1 C2 115.5(2) .
C6 C1 Mo1 C2 -123.6(4) .
C5 C1 Mo1 P1 108.03(15) .
C2 C1 Mo1 P1 -7.5(2) .
C6 C1 Mo1 P1 -131.1(2) .
C2 C3 Mo1 C20 149.67(15) .
C4 C3 Mo1 C20 32.27(18) .
C8 C3 Mo1 C20 -86.6(2) .
C2 C3 Mo1 C19 31.6(2) .
C4 C3 Mo1 C19 -85.8(2) .
C8 C3 Mo1 C19 155.4(2) .
C2 C3 Mo1 C5 78.50(17) .
C4 C3 Mo1 C5 -38.90(16) .
C8 C3 Mo1 C5 -157.8(3) .
C2 C3 Mo1 C4 117.4(2) .
C8 C3 Mo1 C4 -118.9(3) .
C2 C3 Mo1 C1 36.54(15) .
C4 C3 Mo1 C1 -80.85(16) .
C8 C3 Mo1 C1 160.3(3) .
C2 C3 Mo1 P2 -85.06(15) .
C4 C3 Mo1 P2 157.54(12) .
C8 C3 Mo1 P2 38.7(2) .
C4 C3 Mo1 C2 -117.4(2) .
C8 C3 Mo1 C2 123.7(3) .
C2 C3 Mo1 P1 -126.01(14) .
C4 C3 Mo1 P1 116.59(14) .
C8 C3 Mo1 P1 -2.3(2) .
C15 P2 Mo1 C20 -35.00(12) .
C11 P2 Mo1 C20 179.93(11) .
P1 P2 Mo1 C20 77.23(7) .
C15 P2 Mo1 C19 43.26(12) .
C11 P2 Mo1 C19 -101.81(11) .
P1 P2 Mo1 C19 155.49(7) .
C15 P2 Mo1 C5 116.8(3) .
C11 P2 Mo1 C5 -28.3(3) .
P1 P2 Mo1 C5 -131.0(2) .
C15 P2 Mo1 C4 -145.06(16) .
C11 P2 Mo1 C4 69.87(16) .
P1 P2 Mo1 C4 -32.83(13) .
C15 P2 Mo1 C1 119.91(12) .
C11 P2 Mo1 C1 -25.15(12) .
P1 P2 Mo1 C1 -127.85(8) .
C15 P2 Mo1 C3 -170.30(11) .
C11 P2 Mo1 C3 44.63(11) .
P1 P2 Mo1 C3 -58.07(7) .
C15 P2 Mo1 C2 153.53(11) .
C11 P2 Mo1 C2 8.46(11) .
P1 P2 Mo1 C2 -94.24(7) .
C15 P2 Mo1 P1 -112.23(10) .
C11 P2 Mo1 P1 102.70(9) .
C3 C2 Mo1 C20 -53.7(2) .
C1 C2 Mo1 C20 64.2(2) .
C7 C2 Mo1 C20 -177.6(2) .
C3 C2 Mo1 C19 -159.76(15) .
C1 C2 Mo1 C19 -41.91(18) .
C7 C2 Mo1 C19 76.3(3) .
C3 C2 Mo1 C5 -79.84(16) .
C1 C2 Mo1 C5 38.00(16) .
C7 C2 Mo1 C5 156.2(3) .
C3 C2 Mo1 C4 -37.20(14) .
C1 C2 Mo1 C4 80.64(16) .
C7 C2 Mo1 C4 -161.1(3) .
C3 C2 Mo1 C1 -117.8(2) .
C7 C2 Mo1 C1 118.2(3) .
C1 C2 Mo1 C3 117.8(2) .
C7 C2 Mo1 C3 -123.9(3) .
C3 C2 Mo1 P2 110.41(14) .
C1 C2 Mo1 P2 -131.75(14) .
C7 C2 Mo1 P2 -13.5(3) .
C3 C2 Mo1 P1 57.23(15) .
C1 C2 Mo1 P1 175.07(14) .
C7 C2 Mo1 P1 -66.7(3) .
P2 P1 Mo1 C20 -106.06(7) .
P1 P1 Mo1 C20 -9.18(7) 5_675
P2 P1 Mo1 C19 -31.29(9) .
P1 P1 Mo1 C19 65.60(9) 5_675
P2 P1 Mo1 C5 163.46(11) .
P1 P1 Mo1 C5 -99.65(12) 5_675
P2 P1 Mo1 C4 163.37(7) .
P1 P1 Mo1 C4 -99.74(7) 5_675
P2 P1 Mo1 C1 108.15(11) .
P1 P1 Mo1 C1 -154.96(11) 5_675
P2 P1 Mo1 C3 131.57(6) .
P1 P1 Mo1 C3 -131.54(6) 5_675
P1 P1 Mo1 P2 96.89(3) 5_675
P2 P1 Mo1 C2 103.75(7) .
P1 P1 Mo1 C2 -159.36(7) 5_675
C21 C22 C23 C24 -170(2) .
C22 C23 C24 C25 -167(3) .
